data_7203303
loop_
_publ_author_name
'George, Sumod'
'Lipstman, Sophia'
'Muniappan, Sankar'
'Goldberg, Israel'

_publ_section_title
;
 Porphyrin network solids: examples of supramolecular isomerism,
 noncentrosymmetric architectures and competing solvation
;
_journal_issue 5
_journal_name_full CrystEngComm
_journal_page_first 417
_journal_paper_doi 10.1039/b601889k
_journal_volume 8
_journal_year 2006
_chemical_formula_moiety 'C45 H31 Cl Mn N4 O5'
_chemical_formula_sum 'C45 H31 Cl Mn N4 O5'
_chemical_formula_weight 798.13
_chemical_name_systematic
;
?
;
_space_group_IT_number 77
_symmetry_cell_setting tetragonal
_symmetry_space_group_name_Hall 'P 4c'
_symmetry_space_group_name_H-M 'P 42'
_atom_sites_solution_hydrogens geom
_atom_sites_solution_primary direct
_atom_sites_solution_secondary difmap
_audit_creation_method SHELXL-97
_cell_angle_alpha 90.00
_cell_angle_beta 90.00
_cell_angle_gamma 90.00
_cell_formula_units_Z 4
_cell_length_a 19.8264(5)
_cell_length_b 19.8264(5)
_cell_length_c 9.4460(2)
_cell_measurement_reflns_used 3909
_cell_measurement_temperature 110(2)
_cell_measurement_theta_max 25.50
_cell_measurement_theta_min 1.45
_cell_volume 3713.09(15)
_computing_cell_refinement Denzo
_computing_data_collection 'Collect, Nonius B.V.'
_computing_data_reduction Denzo
_computing_structure_refinement 'SHELXL-97 (Sheldrick, 1997)'
_computing_structure_solution SIR97
_diffrn_ambient_temperature 110(2)
_diffrn_detector_area_resol_mean '56 microns'
_diffrn_measured_fraction_theta_full 0.961
_diffrn_measured_fraction_theta_max 0.961
_diffrn_measurement_device_type 'Nonius KappaCCD'
_diffrn_measurement_method '1 deg. Omega scans'
_diffrn_radiation_monochromator graphite
_diffrn_radiation_source 'fine-focus sealed tube'
_diffrn_radiation_type MoK\a
_diffrn_radiation_wavelength 0.71073
_diffrn_reflns_av_R_equivalents 0.0410
_diffrn_reflns_av_sigmaI/netI 0.0491
_diffrn_reflns_limit_h_max 23
_diffrn_reflns_limit_h_min -24
_diffrn_reflns_limit_k_max 16
_diffrn_reflns_limit_k_min -16
_diffrn_reflns_limit_l_max 11
_diffrn_reflns_limit_l_min -10
_diffrn_reflns_number 13140
_diffrn_reflns_theta_full 25.50
_diffrn_reflns_theta_max 25.50
_diffrn_reflns_theta_min 1.45
_diffrn_standards_number 0
_exptl_absorpt_coefficient_mu 0.482
_exptl_absorpt_correction_type none
_exptl_crystal_colour brown
_exptl_crystal_density_diffrn 1.428
_exptl_crystal_density_method 'not measured'
_exptl_crystal_description needles
_exptl_crystal_F_000 1644
_exptl_crystal_size_max 0.45
_exptl_crystal_size_mid 0.20
_exptl_crystal_size_min 0.15
_refine_diff_density_max 0.742
_refine_diff_density_min -0.578
_refine_diff_density_rms 0.078
_refine_ls_abs_structure_details 'Flack H D (1983), Acta Cryst. A39, 876-881'
_refine_ls_abs_structure_Flack 0.24(3)
_refine_ls_extinction_method none
_refine_ls_goodness_of_fit_ref 1.008
_refine_ls_hydrogen_treatment constr
_refine_ls_matrix_type full
_refine_ls_number_parameters 503
_refine_ls_number_reflns 5940
_refine_ls_number_restraints 1
_refine_ls_restrained_S_all 1.007
_refine_ls_R_factor_all 0.0940
_refine_ls_R_factor_gt 0.0637
_refine_ls_shift/su_max 0.001
_refine_ls_shift/su_mean 0.000
_refine_ls_structure_factor_coef Fsqd
_refine_ls_weighting_details 'calc w=1/[\s^2^(Fo^2^)+(0.1024P)^2^+3.9969P] where P=(Fo^2^+2Fc^2^)/3'
_refine_ls_weighting_scheme calc
_refine_ls_wR_factor_gt 0.1656
_refine_ls_wR_factor_ref 0.1920
_reflns_number_gt 4092
_reflns_number_total 5940
_reflns_threshold_expression >2sigma(I)
_cod_data_source_file b601889k.txt
_cod_data_source_block Compound-3
_cod_database_code 7203303

loop_
_symmetry_equiv_pos_as_xyz
'x, y, z'
'-x, -y, z'
'-y, x, z+1/2'
'y, -x, z+1/2'

loop_
_atom_site_label
_atom_site_type_symbol
_atom_site_fract_x
_atom_site_fract_y
_atom_site_fract_z
_atom_site_U_iso_or_equiv
_atom_site_adp_type
_atom_site_occupancy
_atom_site_symmetry_multiplicity
_atom_site_calc_flag
_atom_site_refinement_flags
_atom_site_disorder_assembly
_atom_site_disorder_group
Mn Mn 0.74630(3) 0.25298(3) 0.39876(10) 0.0175(2) Uani 1 1 d . . .
C1 C 0.8616(2) 0.1509(3) 0.4249(6) 0.0245(12) Uani 1 1 d . . .
C2 C 0.8740(3) 0.0803(3) 0.4359(5) 0.0266(12) Uani 1 1 d . . .
H2 H 0.9168 0.0590 0.4424 0.032 Uiso 1 1 calc R . .
C3 C 0.8126(3) 0.0490(3) 0.4356(6) 0.0287(13) Uani 1 1 d . . .
H3 H 0.8047 0.0018 0.4424 0.034 Uiso 1 1 calc R . .
C4 C 0.7624(3) 0.1003(2) 0.4230(5) 0.0236(12) Uani 1 1 d . . .
C5 C 0.6932(3) 0.0875(2) 0.4147(6) 0.0267(12) Uani 1 1 d . . .
C6 C 0.6444(2) 0.1374(2) 0.4061(6) 0.0233(11) Uani 1 1 d . . .
C7 C 0.5733(3) 0.1262(3) 0.4085(6) 0.0302(12) Uani 1 1 d . . .
H7 H 0.5518 0.0835 0.4154 0.036 Uiso 1 1 calc R . .
C8 C 0.5421(3) 0.1859(3) 0.3995(6) 0.0303(13) Uani 1 1 d . . .
H8 H 0.4947 0.1932 0.3974 0.036 Uiso 1 1 calc R . .
C9 C 0.5934(2) 0.2367(2) 0.3934(5) 0.0226(11) Uani 1 1 d . . .
C10 C 0.5810(2) 0.3055(2) 0.3850(5) 0.0219(11) Uani 1 1 d . . .
C11 C 0.6311(3) 0.3546(3) 0.3830(5) 0.0247(12) Uani 1 1 d . . .
C12 C 0.6186(3) 0.4262(3) 0.3743(7) 0.0380(16) Uani 1 1 d . . .
H12 H 0.5757 0.4471 0.3661 0.046 Uiso 1 1 calc R . .
C13 C 0.6787(3) 0.4582(3) 0.3799(6) 0.0295(14) Uani 1 1 d . . .
H13 H 0.6862 0.5055 0.3770 0.035 Uiso 1 1 calc R . .
C14 C 0.7295(2) 0.4060(2) 0.3911(5) 0.0224(11) Uani 1 1 d . . .
C15 C 0.7991(2) 0.4190(2) 0.3983(5) 0.0211(11) Uani 1 1 d . . .
C16 C 0.8471(3) 0.3685(2) 0.4097(6) 0.0251(12) Uani 1 1 d . . .
C17 C 0.9189(3) 0.3808(3) 0.4194(7) 0.0368(15) Uani 1 1 d . . .
H17 H 0.9403 0.4237 0.4223 0.044 Uiso 1 1 calc R . .
C18 C 0.9498(3) 0.3206(3) 0.4237(7) 0.0312(13) Uani 1 1 d . . .
H18 H 0.9970 0.3131 0.4283 0.037 Uiso 1 1 calc R . .
C19 C 0.8987(2) 0.2697(3) 0.4200(6) 0.0255(12) Uani 1 1 d . . .
C20 C 0.9117(2) 0.2007(3) 0.4227(6) 0.0255(12) Uani 1 1 d . . .
N21 N 0.79282(19) 0.1636(2) 0.4150(5) 0.0229(10) Uani 1 1 d . . .
N22 N 0.65620(19) 0.2063(2) 0.3980(4) 0.0208(9) Uani 1 1 d . . .
N23 N 0.69933(19) 0.3431(2) 0.3905(4) 0.0214(9) Uani 1 1 d . . .
N24 N 0.83631(19) 0.2996(2) 0.4092(5) 0.0218(9) Uani 1 1 d . . .
C25 C 0.6715(3) 0.0161(3) 0.4248(7) 0.0333(14) Uani 1 1 d . . .
C26 C 0.6800(3) -0.0201(3) 0.5498(6) 0.0337(14) Uani 1 1 d . . .
H26 H 0.6969 0.0025 0.6311 0.040 Uiso 1 1 calc R . .
C27 C 0.6643(3) -0.0881(3) 0.5590(7) 0.0364(15) Uani 1 1 d . . .
H27 H 0.6711 -0.1121 0.6449 0.044 Uiso 1 1 calc R . .
C28 C 0.6391(3) -0.1196(3) 0.4429(9) 0.0482(19) Uani 1 1 d . . .
C29 C 0.6271(4) -0.0846(3) 0.3171(9) 0.055(2) Uani 1 1 d . . .
H29 H 0.6081 -0.1068 0.2373 0.066 Uiso 1 1 calc R . .
C30 C 0.6438(3) -0.0163(3) 0.3115(8) 0.0454(17) Uani 1 1 d . . .
H30 H 0.6357 0.0082 0.2268 0.055 Uiso 1 1 calc R . .
O31 O 0.6241(2) -0.1881(2) 0.4406(7) 0.0734(18) Uani 1 1 d . . .
H31 H 0.6572 -0.2038 0.4872 0.088 Uiso 1 1 d R . .
C32 C 0.5079(3) 0.3273(3) 0.3820(7) 0.0301(14) Uani 1 1 d . . .
C33 C 0.4700(3) 0.3263(3) 0.5065(8) 0.0427(16) Uani 1 1 d . . .
H33 H 0.4911 0.3153 0.5938 0.051 Uiso 1 1 calc R . .
C34 C 0.4006(3) 0.3414(4) 0.5034(9) 0.052(2) Uani 1 1 d . . .
H34 H 0.3750 0.3421 0.5884 0.063 Uiso 1 1 calc R . .
C35 C 0.3705(3) 0.3552(3) 0.3756(9) 0.0468(18) Uani 1 1 d . . .
C36 C 0.4086(3) 0.3600(4) 0.2540(9) 0.058(2) Uani 1 1 d . . .
H36 H 0.3879 0.3730 0.1674 0.070 Uiso 1 1 calc R . .
C37 C 0.4765(3) 0.3461(4) 0.2579(8) 0.0439(17) Uani 1 1 d . . .
H37 H 0.5023 0.3495 0.1735 0.053 Uiso 1 1 calc R . .
O38 O 0.3019(2) 0.3655(3) 0.3670(7) 0.078(2) Uani 1 1 d . . .
H38 H 0.2893 0.3362 0.4242 0.094 Uiso 1 1 d R . .
C39 C 0.8208(2) 0.4901(2) 0.4018(6) 0.0261(12) Uani 1 1 d . . .
C40 C 0.8473(4) 0.5229(3) 0.2882(7) 0.0451(18) Uani 1 1 d . . .
H40 H 0.8529 0.4987 0.2021 0.054 Uiso 1 1 calc R . .
C41 C 0.8667(4) 0.5901(3) 0.2927(8) 0.052(2) Uani 1 1 d . . .
H41 H 0.8853 0.6115 0.2116 0.062 Uiso 1 1 calc R . .
C42 C 0.8583(3) 0.6253(3) 0.4180(8) 0.0438(17) Uani 1 1 d . . .
C43 C 0.8334(3) 0.5939(3) 0.5382(7) 0.0442(17) Uani 1 1 d . . .
H43 H 0.8292 0.6182 0.6245 0.053 Uiso 1 1 calc R . .
C44 C 0.8149(3) 0.5268(3) 0.5307(7) 0.0409(16) Uani 1 1 d . . .
H44 H 0.7980 0.5048 0.6128 0.049 Uiso 1 1 calc R . .
O45 O 0.8765(2) 0.6931(2) 0.4168(7) 0.0677(16) Uani 1 1 d . . .
H45 H 0.8450 0.7080 0.4689 0.081 Uiso 1 1 d R . .
C46 C 0.9834(2) 0.1778(3) 0.4362(6) 0.0249(12) Uani 1 1 d . . .
C47 C 1.0143(3) 0.1455(3) 0.3230(6) 0.0339(14) Uani 1 1 d . . .
H47 H 0.9895 0.1375 0.2385 0.041 Uiso 1 1 calc R . .
C48 C 1.0817(3) 0.1247(3) 0.3323(7) 0.0384(15) Uani 1 1 d . . .
H48 H 1.1026 0.1023 0.2550 0.046 Uiso 1 1 calc R . .
C49 C 1.1181(3) 0.1375(3) 0.4574(7) 0.0312(14) Uani 1 1 d . . .
C50 C 1.0868(3) 0.1688(3) 0.5701(6) 0.0287(13) Uani 1 1 d . . .
H50 H 1.1111 0.1775 0.6548 0.034 Uiso 1 1 calc R . .
C51 C 1.0191(3) 0.1878(3) 0.5590(6) 0.0281(13) Uani 1 1 d . . .
H51 H 0.9973 0.2079 0.6379 0.034 Uiso 1 1 calc R . .
O52 O 1.18490(19) 0.1183(2) 0.4613(5) 0.0416(11) Uani 1 1 d . . .
H52 H 1.2086 0.1510 0.4883 0.050 Uiso 1 1 calc R . .
Cl53 Cl 0.75174(6) 0.24934(6) 0.12140(18) 0.0234(3) Uani 1 1 d . . .
O54 O 0.7387(2) 0.2572(2) 0.6400(5) 0.0386(11) Uani 1 1 d . . .
C55 C 0.7848(5) 0.2388(4) 0.7321(11) 0.083(3) Uiso 1 1 d . . .
H55A H 0.7730 0.1946 0.7715 0.125 Uiso 1 1 calc R . .
H55B H 0.7870 0.2721 0.8087 0.125 Uiso 1 1 calc R . .
H55C H 0.8287 0.2359 0.6850 0.125 Uiso 1 1 calc R . .

loop_
_atom_site_aniso_label
_atom_site_aniso_U_11
_atom_site_aniso_U_22
_atom_site_aniso_U_33
_atom_site_aniso_U_23
_atom_site_aniso_U_13
_atom_site_aniso_U_12
Mn 0.0169(4) 0.0152(4) 0.0204(4) 0.0006(3) -0.0015(4) 0.0002(3)
C1 0.023(3) 0.021(3) 0.029(3) -0.001(2) 0.003(2) 0.000(2)
C2 0.027(3) 0.031(3) 0.021(3) 0.000(2) -0.001(2) 0.004(2)
C3 0.026(3) 0.023(3) 0.037(3) 0.010(2) -0.004(2) -0.001(2)
C4 0.025(3) 0.018(3) 0.028(3) 0.007(2) -0.002(2) -0.001(2)
C5 0.025(3) 0.011(2) 0.044(3) 0.010(2) 0.002(3) -0.0005(19)
C6 0.022(3) 0.016(2) 0.032(3) 0.008(2) 0.001(2) -0.0009(18)
C7 0.023(3) 0.020(3) 0.048(3) 0.008(3) 0.000(3) -0.007(2)
C8 0.016(3) 0.030(3) 0.045(3) -0.002(3) 0.001(3) -0.002(2)
C9 0.020(3) 0.022(3) 0.025(3) 0.005(2) 0.002(2) -0.005(2)
C10 0.022(3) 0.020(3) 0.024(3) 0.002(2) 0.004(2) 0.0000(19)
C11 0.027(3) 0.020(3) 0.028(3) -0.001(2) 0.006(2) 0.004(2)
C12 0.022(3) 0.026(3) 0.065(5) -0.001(3) 0.007(3) 0.004(2)
C13 0.025(3) 0.014(3) 0.050(4) 0.001(2) 0.008(3) 0.003(2)
C14 0.023(3) 0.015(2) 0.029(3) -0.003(2) 0.002(2) -0.0018(19)
C15 0.027(3) 0.014(2) 0.022(3) -0.006(2) -0.008(2) 0.0011(19)
C16 0.024(3) 0.013(2) 0.038(3) -0.006(2) -0.006(2) -0.0025(19)
C17 0.021(3) 0.021(3) 0.069(4) -0.008(3) -0.006(3) -0.008(2)
C18 0.015(3) 0.029(3) 0.049(4) -0.002(3) -0.004(3) 0.000(2)
C19 0.017(3) 0.023(3) 0.037(3) 0.000(2) -0.006(2) -0.0047(19)
C20 0.021(3) 0.023(3) 0.033(3) -0.002(2) -0.004(2) 0.006(2)
N21 0.014(2) 0.024(2) 0.030(2) 0.000(2) -0.0002(19) -0.0025(16)
N22 0.015(2) 0.021(2) 0.027(2) 0.0018(19) 0.0071(19) 0.0009(16)
N23 0.017(2) 0.020(2) 0.027(2) -0.0054(19) 0.0014(19) -0.0027(16)
N24 0.015(2) 0.021(2) 0.029(2) -0.0020(19) -0.0049(19) -0.0018(16)
C25 0.017(3) 0.021(3) 0.061(4) 0.008(3) -0.004(3) 0.001(2)
C26 0.041(4) 0.022(3) 0.038(3) 0.011(2) 0.009(3) 0.004(3)
C27 0.033(3) 0.023(3) 0.053(4) 0.013(3) 0.011(3) 0.002(3)
C28 0.026(3) 0.015(3) 0.104(6) 0.019(3) -0.017(4) -0.007(2)
C29 0.049(4) 0.025(3) 0.091(5) 0.011(3) -0.031(4) -0.010(3)
C30 0.050(4) 0.023(3) 0.064(4) 0.009(3) -0.019(3) -0.002(3)
O31 0.053(3) 0.020(2) 0.147(5) 0.018(3) -0.048(3) -0.010(2)
C32 0.018(3) 0.019(3) 0.054(4) -0.008(3) 0.007(3) -0.002(2)
C33 0.028(3) 0.047(4) 0.053(4) -0.014(3) 0.016(3) -0.006(3)
C34 0.029(4) 0.048(4) 0.079(5) -0.033(4) 0.029(4) -0.016(3)
C35 0.015(3) 0.036(3) 0.089(6) 0.000(4) 0.007(3) 0.005(2)
C36 0.028(4) 0.064(5) 0.082(6) 0.027(4) -0.003(4) 0.003(3)
C37 0.022(3) 0.062(5) 0.048(4) 0.018(3) 0.008(3) 0.003(3)
O38 0.021(2) 0.056(3) 0.156(6) 0.022(3) 0.010(3) 0.011(2)
C39 0.019(3) 0.022(3) 0.037(3) -0.002(3) -0.009(2) 0.000(2)
C40 0.050(4) 0.032(4) 0.054(4) -0.008(3) 0.018(3) -0.019(3)
C41 0.059(5) 0.029(4) 0.067(5) -0.001(3) 0.032(4) -0.011(3)
C42 0.020(3) 0.021(3) 0.091(5) -0.017(3) 0.014(3) -0.009(2)
C43 0.052(4) 0.022(3) 0.058(4) -0.013(3) -0.018(3) -0.004(3)
C44 0.060(4) 0.024(3) 0.039(4) -0.012(3) -0.010(3) -0.003(3)
O45 0.052(3) 0.023(2) 0.129(5) -0.014(3) 0.034(3) -0.015(2)
C46 0.017(3) 0.026(3) 0.032(3) -0.002(2) -0.007(2) 0.000(2)
C47 0.020(3) 0.046(4) 0.036(3) -0.012(3) -0.008(2) 0.002(3)
C48 0.029(3) 0.040(4) 0.046(4) -0.013(3) -0.005(3) 0.004(3)
C49 0.017(3) 0.026(3) 0.051(4) -0.007(3) -0.005(3) 0.002(2)
C50 0.028(3) 0.032(3) 0.025(3) 0.004(2) -0.015(2) -0.006(2)
C51 0.027(3) 0.028(3) 0.029(3) 0.003(2) -0.003(2) 0.005(2)
O52 0.022(2) 0.035(2) 0.068(3) -0.009(2) -0.0131(19) 0.0097(17)
Cl53 0.0242(8) 0.0246(8) 0.0213(6) -0.0008(4) 0.0019(5) 0.0004(6)
O54 0.036(2) 0.054(3) 0.026(3) 0.0001(18) -0.0027(19) 0.0083(19)

loop_
_atom_type_symbol
_atom_type_description
_atom_type_scat_dispersion_real
_atom_type_scat_dispersion_imag
_atom_type_scat_source
C C 0.0033 0.0016 'International Tables Vol C Tables 4.2.6.8 and 6.1.1.4'
H H 0.0000 0.0000 'International Tables Vol C Tables 4.2.6.8 and 6.1.1.4'
O O 0.0106 0.0060 'International Tables Vol C Tables 4.2.6.8 and 6.1.1.4'
N N 0.0061 0.0033 'International Tables Vol C Tables 4.2.6.8 and 6.1.1.4'
Mn Mn 0.3368 0.7283 'International Tables Vol C Tables 4.2.6.8 and 6.1.1.4'
Cl Cl 0.1484 0.1585 'International Tables Vol C Tables 4.2.6.8 and 6.1.1.4'

loop_
_geom_angle_atom_site_label_1
_geom_angle_atom_site_label_2
_geom_angle_atom_site_label_3
_geom_angle
_geom_angle_site_symmetry_1
_geom_angle_site_symmetry_3
_geom_angle_publ_flag
N21 Mn N22 90.10(16) . . ?
N21 Mn N24 89.69(16) . . ?
N22 Mn N24 177.4(2) . . ?
N21 Mn N23 177.8(2) . . ?
N22 Mn N23 89.87(16) . . ?
N24 Mn N23 90.24(17) . . ?
N21 Mn O54 89.20(17) . . ?
N22 Mn O54 87.81(16) . . ?
N24 Mn O54 89.58(17) . . ?
N23 Mn O54 88.62(16) . . ?
N21 Mn Cl53 91.90(13) . . ?
N22 Mn Cl53 91.17(13) . . ?
N24 Mn Cl53 91.44(13) . . ?
N23 Mn Cl53 90.27(13) . . ?
O54 Mn Cl53 178.50(11) . . ?
N21 C1 C20 124.6(5) . . ?
N21 C1 C2 110.6(4) . . ?
C20 C1 C2 124.8(5) . . ?
C3 C2 C1 107.0(5) . . ?
C3 C2 H2 126.5 . . ?
C1 C2 H2 126.5 . . ?
C2 C3 C4 107.3(5) . . ?
C2 C3 H3 126.3 . . ?
C4 C3 H3 126.3 . . ?
N21 C4 C5 125.9(4) . . ?
N21 C4 C3 110.1(4) . . ?
C5 C4 C3 124.0(4) . . ?
C6 C5 C4 124.0(4) . . ?
C6 C5 C25 118.8(4) . . ?
C4 C5 C25 117.1(4) . . ?
N22 C6 C5 126.0(4) . . ?
N22 C6 C7 108.8(4) . . ?
C5 C6 C7 125.2(5) . . ?
C8 C7 C6 108.6(5) . . ?
C8 C7 H7 125.7 . . ?
C6 C7 H7 125.7 . . ?
C7 C8 C9 107.2(5) . . ?
C7 C8 H8 126.4 . . ?
C9 C8 H8 126.4 . . ?
N22 C9 C10 126.1(4) . . ?
N22 C9 C8 109.3(4) . . ?
C10 C9 C8 124.6(5) . . ?
C9 C10 C11 124.2(5) . . ?
C9 C10 C32 116.8(4) . . ?
C11 C10 C32 119.0(4) . . ?
N23 C11 C10 125.9(4) . . ?
N23 C11 C12 109.6(4) . . ?
C10 C11 C12 124.5(5) . . ?
C13 C12 C11 108.0(5) . . ?
C13 C12 H12 126.0 . . ?
C11 C12 H12 126.0 . . ?
C12 C13 C14 106.3(5) . . ?
C12 C13 H13 126.9 . . ?
C14 C13 H13 126.9 . . ?
N23 C14 C15 126.1(4) . . ?
N23 C14 C13 110.0(4) . . ?
C15 C14 C13 123.8(4) . . ?
C16 C15 C14 123.2(4) . . ?
C16 C15 C39 119.2(4) . . ?
C14 C15 C39 117.5(4) . . ?
N24 C16 C15 127.3(4) . . ?
N24 C16 C17 108.6(4) . . ?
C15 C16 C17 124.0(5) . . ?
C18 C17 C16 107.5(5) . . ?
C18 C17 H17 126.3 . . ?
C16 C17 H17 126.3 . . ?
C17 C18 C19 107.7(5) . . ?
C17 C18 H18 126.1 . . ?
C19 C18 H18 126.1 . . ?
N24 C19 C20 126.2(4) . . ?
N24 C19 C18 109.5(4) . . ?
C20 C19 C18 124.2(5) . . ?
C19 C20 C1 124.2(5) . . ?
C19 C20 C46 118.3(4) . . ?
C1 C20 C46 117.3(4) . . ?
C1 N21 C4 105.0(4) . . ?
C1 N21 Mn 128.1(3) . . ?
C4 N21 Mn 126.9(3) . . ?
C9 N22 C6 106.2(4) . . ?
C9 N22 Mn 126.7(3) . . ?
C6 N22 Mn 127.1(3) . . ?
C11 N23 C14 106.1(4) . . ?
C11 N23 Mn 127.1(3) . . ?
C14 N23 Mn 126.8(3) . . ?
C19 N24 C16 106.6(4) . . ?
C19 N24 Mn 127.1(3) . . ?
C16 N24 Mn 126.3(3) . . ?
C30 C25 C26 118.2(5) . . ?
C30 C25 C5 121.1(6) . . ?
C26 C25 C5 120.7(5) . . ?
C27 C26 C25 121.8(6) . . ?
C27 C26 H26 119.1 . . ?
C25 C26 H26 119.1 . . ?
C28 C27 C26 118.7(5) . . ?
C28 C27 H27 120.7 . . ?
C26 C27 H27 120.7 . . ?
C27 C28 O31 122.8(6) . . ?
C27 C28 C29 121.4(5) . . ?
O31 C28 C29 115.8(7) . . ?
C30 C29 C28 118.3(7) . . ?
C30 C29 H29 120.8 . . ?
C28 C29 H29 120.8 . . ?
C25 C30 C29 121.5(6) . . ?
C25 C30 H30 119.2 . . ?
C29 C30 H30 119.2 . . ?
C28 O31 H31 100.6 . . ?
C37 C32 C33 118.6(5) . . ?
C37 C32 C10 121.7(5) . . ?
C33 C32 C10 119.7(5) . . ?
C32 C33 C34 120.3(7) . . ?
C32 C33 H33 119.8 . . ?
C34 C33 H33 119.8 . . ?
C35 C34 C33 119.0(6) . . ?
C35 C34 H34 120.5 . . ?
C33 C34 H34 120.5 . . ?
C34 C35 O38 120.7(6) . . ?
C34 C35 C36 120.5(6) . . ?
O38 C35 C36 118.8(7) . . ?
C37 C36 C35 120.0(7) . . ?
C37 C36 H36 120.0 . . ?
C35 C36 H36 120.0 . . ?
C36 C37 C32 121.3(6) . . ?
C36 C37 H37 119.4 . . ?
C32 C37 H37 119.4 . . ?
C35 O38 H38 98.9 . . ?
C40 C39 C44 117.6(5) . . ?
C40 C39 C15 123.5(5) . . ?
C44 C39 C15 118.9(5) . . ?
C39 C40 C41 122.8(6) . . ?
C39 C40 H40 118.6 . . ?
C41 C40 H40 118.6 . . ?
C42 C41 C40 118.5(6) . . ?
C42 C41 H41 120.7 . . ?
C40 C41 H41 120.7 . . ?
C41 C42 C43 121.1(5) . . ?
C41 C42 O45 116.7(6) . . ?
C43 C42 O45 122.2(6) . . ?
C44 C43 C42 119.0(6) . . ?
C44 C43 H43 120.5 . . ?
C42 C43 H43 120.5 . . ?
C43 C44 C39 120.9(6) . . ?
C43 C44 H44 119.5 . . ?
C39 C44 H44 119.5 . . ?
C42 O45 H45 98.1 . . ?
C51 C46 C47 119.3(5) . . ?
C51 C46 C20 121.2(5) . . ?
C47 C46 C20 119.5(5) . . ?
C46 C47 C48 120.5(5) . . ?
C46 C47 H47 119.7 . . ?
C48 C47 H47 119.7 . . ?
C47 C48 C49 119.3(5) . . ?
C47 C48 H48 120.4 . . ?
C49 C48 H48 120.4 . . ?
O52 C49 C50 122.4(5) . . ?
O52 C49 C48 117.8(5) . . ?
C50 C49 C48 119.9(5) . . ?
C49 C50 C51 119.7(5) . . ?
C49 C50 H50 120.2 . . ?
C51 C50 H50 120.2 . . ?
C46 C51 C50 121.3(5) . . ?
C46 C51 H51 119.3 . . ?
C50 C51 H51 119.3 . . ?
C49 O52 H52 109.5 . . ?
C55 O54 Mn 127.2(5) . . ?
O54 C55 H55A 109.5 . . ?
O54 C55 H55B 109.5 . . ?
H55A C55 H55B 109.5 . . ?
O54 C55 H55C 109.5 . . ?
H55A C55 H55C 109.5 . . ?
H55B C55 H55C 109.5 . . ?

loop_
_geom_bond_atom_site_label_1
_geom_bond_atom_site_label_2
_geom_bond_distance
_geom_bond_site_symmetry_2
_geom_bond_publ_flag
Mn N21 2.004(4) . ?
Mn N22 2.012(4) . ?
Mn N24 2.012(4) . ?
Mn N23 2.017(4) . ?
Mn O54 2.285(4) . ?
Mn Cl53 2.6232(15) . ?
C1 N21 1.390(6) . ?
C1 C20 1.401(7) . ?
C1 C2 1.424(7) . ?
C2 C3 1.366(7) . ?
C2 H2 0.9500 . ?
C3 C4 1.428(7) . ?
C3 H3 0.9500 . ?
C4 N21 1.394(6) . ?
C4 C5 1.396(7) . ?
C5 C6 1.387(7) . ?
C5 C25 1.484(7) . ?
C6 N22 1.387(6) . ?
C6 C7 1.426(7) . ?
C7 C8 1.338(7) . ?
C7 H7 0.9500 . ?
C8 C9 1.434(7) . ?
C8 H8 0.9500 . ?
C9 N22 1.384(6) . ?
C9 C10 1.389(7) . ?
C10 C11 1.391(7) . ?
C10 C32 1.514(7) . ?
C11 N23 1.373(6) . ?
C11 C12 1.443(7) . ?
C12 C13 1.351(8) . ?
C12 H12 0.9500 . ?
C13 C14 1.447(7) . ?
C13 H13 0.9500 . ?
C14 N23 1.383(6) . ?
C14 C15 1.405(7) . ?
C15 C16 1.386(7) . ?
C15 C39 1.475(7) . ?
C16 N24 1.383(6) . ?
C16 C17 1.446(7) . ?
C17 C18 1.342(8) . ?
C17 H17 0.9500 . ?
C18 C19 1.429(7) . ?
C18 H18 0.9500 . ?
C19 N24 1.376(6) . ?
C19 C20 1.393(7) . ?
C20 C46 1.497(7) . ?
C25 C30 1.362(9) . ?
C25 C26 1.392(8) . ?
C26 C27 1.386(8) . ?
C26 H26 0.9500 . ?
C27 C28 1.358(9) . ?
C27 H27 0.9500 . ?
C28 O31 1.389(7) . ?
C28 C29 1.397(10) . ?
C29 C30 1.396(8) . ?
C29 H29 0.9500 . ?
C30 H30 0.9500 . ?
O31 H31 0.8499 . ?
C32 C37 1.379(9) . ?
C32 C33 1.396(8) . ?
C33 C34 1.409(9) . ?
C33 H33 0.9500 . ?
C34 C35 1.375(10) . ?
C34 H34 0.9500 . ?
C35 O38 1.377(7) . ?
C35 C36 1.378(10) . ?
C36 C37 1.375(8) . ?
C36 H36 0.9500 . ?
C37 H37 0.9500 . ?
O38 H38 0.8334 . ?
C39 C40 1.360(8) . ?
C39 C44 1.423(8) . ?
C40 C41 1.388(8) . ?
C40 H40 0.9500 . ?
C41 C42 1.384(9) . ?
C41 H41 0.9500 . ?
C42 C43 1.386(9) . ?
C42 O45 1.391(7) . ?
C43 C44 1.383(8) . ?
C43 H43 0.9500 . ?
C44 H44 0.9500 . ?
O45 H45 0.8491 . ?
C46 C51 1.373(7) . ?
C46 C47 1.388(8) . ?
C47 C48 1.402(8) . ?
C47 H47 0.9500 . ?
C48 C49 1.408(8) . ?
C48 H48 0.9500 . ?
C49 O52 1.378(6) . ?
C49 C50 1.380(8) . ?
C50 C51 1.398(8) . ?
C50 H50 0.9500 . ?
C51 H51 0.9500 . ?
O52 H52 0.8400 . ?
O54 C55 1.313(10) . ?
C55 H55A 0.9800 . ?
C55 H55B 0.9800 . ?
C55 H55C 0.9800 . ?

loop_
_geom_hbond_atom_site_label_D
_geom_hbond_atom_site_label_H
_geom_hbond_atom_site_label_A
_geom_hbond_distance_DH
_geom_hbond_distance_HA
_geom_hbond_distance_DA
_geom_hbond_angle_DHA
_geom_hbond_site_symmetry_A
O31 H31 Cl53 0.85 2.41 3.262(5) 179.6 3_645
O38 H38 Cl53 0.83 2.67 3.503(6) 176.1 4_565
O45 H45 Cl53 0.85 2.51 3.364(5) 179.4 3_655
O52 H52 Cl53 0.84 2.44 3.249(4) 162.0 4_665
